data_1543369
loop_
_publ_author_name
'Maheswari, R.'
'Manjula, J.'
'Gunasekaran, B.'
'Bakiyaraj, G.'

_publ_section_title
;
 (<i>E</i>)-4-Methoxy-<i>N</i>'-(2,4,5-trifluorobenzylidene)benzohydrazide
 monohydrate
;
_journal_coeditor_code SU4051
_journal_issue 5
_journal_name_full IUCrData
_journal_page_first x160846
_journal_paper_doi 10.1107/S2414314616008464
_journal_volume 1
_journal_year 2016
_chemical_formula_iupac 'C15 H11 F3 N2 O2, H2 O1'
_chemical_formula_moiety 'C15 H11 F3 N2 O2, H2 O1'
_chemical_formula_sum 'C15 H13 F3 N2 O3'
_chemical_formula_weight 326.27
_chemical_name_systematic
;
(<i>E</i>)-4-Methoxy-<i>N</i>'-(2,4,5-trifluorobenzylidene)benzohydrazide
monohydrate
;
_space_group_IT_number 2
_space_group_name_Hall '-P 1'
_symmetry_cell_setting triclinic
_symmetry_space_group_name_Hall '-P 1'
_symmetry_space_group_name_H-M 'P -1'
_atom_sites_solution_hydrogens geom
_atom_sites_solution_primary direct
_atom_sites_solution_secondary difmap
_audit_creation_method SHELXL97
_cell_angle_alpha 82.348(2)
_cell_angle_beta 84.7830(10)
_cell_angle_gamma 88.7100(10)
_cell_formula_units_Z 2
_cell_length_a 6.6872(2)
_cell_length_b 7.9309(2)
_cell_length_c 13.9723(4)
_cell_measurement_reflns_used 3036
_cell_measurement_temperature 296(2)
_cell_measurement_theta_max 26.56
_cell_measurement_theta_min 1.48
_cell_volume 731.35(4)
_computing_cell_refinement
;
SAINT (Bruker, 2008)
;
_computing_data_collection
;
APEX2 (Bruker, 2008)
;
_computing_data_reduction
;
SAINT (Bruker, 2008)
;
_computing_molecular_graphics
;
PLATON (Spek, 2009) and Mercury (Macrae <i>et al.</i>,  2008)
;
_computing_publication_material
;
SHELXL97 (Sheldrick, 2008)
;
_computing_structure_refinement
;
SHELXL97 (Sheldrick, 2008)
;
_computing_structure_solution
;
SHELXS97 (Sheldrick, 2008)
;
_diffrn_ambient_temperature 296(2)
_diffrn_detector_area_resol_mean 0
_diffrn_measured_fraction_theta_full 0.993
_diffrn_measured_fraction_theta_max 0.993
_diffrn_measurement_device_type 'Bruker APEXII CCD'
_diffrn_measurement_method '\w and \f'
_diffrn_radiation_monochromator graphite
_diffrn_radiation_source 'fine-focus sealed tube'
_diffrn_radiation_type MoK\a
_diffrn_radiation_wavelength 0.71073
_diffrn_reflns_av_R_equivalents 0.0232
_diffrn_reflns_av_sigmaI/netI 0.0165
_diffrn_reflns_limit_h_max 8
_diffrn_reflns_limit_h_min -8
_diffrn_reflns_limit_k_max 9
_diffrn_reflns_limit_k_min -9
_diffrn_reflns_limit_l_max 16
_diffrn_reflns_limit_l_min -17
_diffrn_reflns_number 10841
_diffrn_reflns_theta_full 26.56
_diffrn_reflns_theta_max 26.56
_diffrn_reflns_theta_min 1.48
_diffrn_standards_interval_count 0
_diffrn_standards_interval_time 0
_exptl_absorpt_coefficient_mu 0.129
_exptl_absorpt_correction_T_max 0.9859
_exptl_absorpt_correction_T_min 0.9759
_exptl_absorpt_correction_type multi-scan
_exptl_absorpt_process_details
;
(SADABS; Bruker, 2008)
;
_exptl_crystal_colour colourless
_exptl_crystal_density_diffrn 1.482
_exptl_crystal_density_method 'not measured'
_exptl_crystal_description block
_exptl_crystal_F_000 336
_exptl_crystal_size_max 0.19
_exptl_crystal_size_mid 0.16
_exptl_crystal_size_min 0.11
_refine_diff_density_max 0.158
_refine_diff_density_min -0.201
_refine_ls_extinction_coef 0.105(7)
_refine_ls_extinction_expression Fc^*^=kFc[1+0.001xFc^2^\l^3^/sin(2\q)]^-1/4^
_refine_ls_extinction_method
;
SHELXL97 (Sheldrick, 2008)
;
_refine_ls_goodness_of_fit_ref 1.044
_refine_ls_hydrogen_treatment mixed
_refine_ls_matrix_type full
_refine_ls_number_parameters 218
_refine_ls_number_reflns 3036
_refine_ls_number_restraints 0
_refine_ls_restrained_S_all 1.044
_refine_ls_R_factor_all 0.0434
_refine_ls_R_factor_gt 0.0364
_refine_ls_shift/su_max 0.001
_refine_ls_shift/su_mean 0.000
_refine_ls_structure_factor_coef Fsqd
_refine_ls_weighting_details 'calc w=1/[\s^2^(Fo^2^)+(0.0587P)^2^+0.1124P] where P=(Fo^2^+2Fc^2^)/3'
_refine_ls_weighting_scheme calc
_refine_ls_wR_factor_gt 0.1040
_refine_ls_wR_factor_ref 0.1109
_reflns_number_gt 2559
_reflns_number_total 3036
_reflns_threshold_expression >2sigma(I)
_cod_data_source_file su4051sup1.cif
_cod_data_source_block I
_cod_database_code 1543369

loop_
_symmetry_equiv_pos_as_xyz
'x, y, z'
'-x, -y, -z'

loop_
_atom_site_type_symbol
_atom_site_label
_atom_site_fract_x
_atom_site_fract_y
_atom_site_fract_z
_atom_site_U_iso_or_equiv
_atom_site_adp_type
_atom_site_calc_flag
_atom_site_refinement_flags
_atom_site_occupancy
_atom_site_symmetry_multiplicity
O O2 0.27163(14) 0.17533(13) 0.17677(6) 0.0534(3) Uani d . 1 1
C C15 0.0702(2) 0.23667(19) 0.18294(11) 0.0595(4) Uani d . 1 1
H H15A -0.0200 0.1425 0.1898 0.089 Uiso calc R 1 1
H H15B 0.0478 0.3119 0.1251 0.089 Uiso calc R 1 1
H H15C 0.0467 0.2971 0.2381 0.089 Uiso calc R 1 1
O O1W 1.07816(14) -0.40072(17) 0.59527(7) 0.0567(3) Uani d . 1 1
C C9 0.50245(16) -0.14171(14) 0.40181(8) 0.0360(3) Uani d . 1 1
N N2 0.49491(14) -0.31489(12) 0.55853(7) 0.0406(2) Uani d . 1 1
H H2 0.3684 -0.2927 0.5657 0.049 Uiso calc R 1 1
C C8 0.60665(17) -0.25169(14) 0.47707(8) 0.0383(3) Uani d . 1 1
N N1 0.58713(15) -0.41549(12) 0.62992(7) 0.0412(3) Uani d . 1 1
C C2 0.75138(18) -0.64277(15) 0.77805(8) 0.0428(3) Uani d . 1 1
H H2A 0.8315 -0.6199 0.7199 0.051 Uiso calc R 1 1
C C12 0.33642(18) 0.07140(15) 0.25356(8) 0.0394(3) Uani d . 1 1
C C1 0.56035(18) -0.56972(15) 0.78779(8) 0.0401(3) Uani d . 1 1
C C14 0.30309(17) -0.08984(16) 0.41155(8) 0.0415(3) Uani d . 1 1
H H14 0.2240 -0.1272 0.4683 0.050 Uiso calc R 1 1
C C13 0.21914(17) 0.01643(16) 0.33850(8) 0.0426(3) Uani d . 1 1
H H13 0.0854 0.0506 0.3464 0.051 Uiso calc R 1 1
C C11 0.53540(19) 0.01912(17) 0.24265(9) 0.0471(3) Uani d . 1 1
H H11 0.6139 0.0549 0.1854 0.057 Uiso calc R 1 1
O O1 0.78818(13) -0.28143(12) 0.46533(7) 0.0538(3) Uani d . 1 1
F F2 0.77810(17) -0.89156(14) 1.01158(6) 0.0863(4) Uani d . 1 1
C C10 0.61712(17) -0.08505(16) 0.31573(9) 0.0437(3) Uani d . 1 1
H H10 0.7512 -0.1184 0.3077 0.052 Uiso calc R 1 1
C C7 0.47776(18) -0.45989(15) 0.70817(8) 0.0420(3) Uani d . 1 1
H H7 0.3451 -0.4224 0.7147 0.050 Uiso calc R 1 1
F F1 1.00444(13) -0.82074(12) 0.84455(6) 0.0698(3) Uani d . 1 1
C C3 0.82137(19) -0.74793(17) 0.85365(9) 0.0470(3) Uani d . 1 1
F F3 0.26498(14) -0.53644(14) 0.88906(7) 0.0779(3) Uani d . 1 1
C C4 0.7048(2) -0.78435(19) 0.93994(9) 0.0552(4) Uani d . 1 1
C C6 0.4494(2) -0.60790(18) 0.87636(9) 0.0503(3) Uani d . 1 1
C C5 0.5175(2) -0.7150(2) 0.95292(9) 0.0613(4) Uani d . 1 1
H H5 0.4386 -0.7390 1.0113 0.074 Uiso calc R 1 1
H H1WA 0.967(3) -0.372(2) 0.5732(14) 0.079(5) Uiso d . 1 1
H H1WB 1.104(3) -0.500(3) 0.5787(16) 0.098(8) Uiso d . 1 1

loop_
_atom_site_aniso_label
_atom_site_aniso_U_11
_atom_site_aniso_U_22
_atom_site_aniso_U_33
_atom_site_aniso_U_12
_atom_site_aniso_U_13
_atom_site_aniso_U_23
O2 0.0504(5) 0.0632(6) 0.0421(5) 0.0077(4) -0.0084(4) 0.0111(4)
C15 0.0544(8) 0.0629(9) 0.0585(8) 0.0126(6) -0.0161(6) 0.0071(7)
O1W 0.0366(5) 0.0764(8) 0.0573(6) 0.0056(5) -0.0114(4) -0.0054(5)
C9 0.0356(6) 0.0366(6) 0.0357(6) 0.0019(4) -0.0055(4) -0.0028(5)
N2 0.0345(5) 0.0445(5) 0.0405(5) 0.0045(4) -0.0074(4) 0.0048(4)
C8 0.0359(6) 0.0383(6) 0.0404(6) 0.0040(4) -0.0060(4) -0.0029(5)
N1 0.0417(5) 0.0398(5) 0.0412(5) 0.0021(4) -0.0105(4) 0.0030(4)
C2 0.0453(6) 0.0443(6) 0.0368(6) -0.0012(5) -0.0033(5) 0.0016(5)
C12 0.0425(6) 0.0401(6) 0.0351(6) 0.0006(5) -0.0088(5) 0.0001(5)
C1 0.0448(6) 0.0382(6) 0.0372(6) -0.0027(5) -0.0077(5) -0.0014(5)
C14 0.0379(6) 0.0484(7) 0.0351(6) 0.0045(5) 0.0008(4) 0.0019(5)
C13 0.0348(6) 0.0497(7) 0.0417(6) 0.0070(5) -0.0039(5) -0.0006(5)
C11 0.0410(6) 0.0597(8) 0.0368(6) -0.0013(5) 0.0009(5) 0.0047(5)
O1 0.0367(5) 0.0669(6) 0.0524(5) 0.0125(4) -0.0029(4) 0.0091(4)
F2 0.1011(8) 0.1021(8) 0.0465(5) 0.0264(6) -0.0128(5) 0.0238(5)
C10 0.0324(6) 0.0540(7) 0.0423(6) 0.0037(5) -0.0005(5) -0.0003(5)
C7 0.0403(6) 0.0439(6) 0.0412(6) 0.0013(5) -0.0076(5) -0.0011(5)
F1 0.0587(5) 0.0800(6) 0.0655(5) 0.0242(4) -0.0089(4) 0.0075(4)
C3 0.0487(7) 0.0468(7) 0.0449(7) 0.0052(5) -0.0089(5) -0.0012(5)
F3 0.0581(5) 0.1054(8) 0.0624(5) 0.0235(5) 0.0085(4) 0.0039(5)
C4 0.0698(9) 0.0573(8) 0.0361(6) 0.0064(7) -0.0121(6) 0.0061(6)
C6 0.0475(7) 0.0582(8) 0.0434(7) 0.0048(6) -0.0013(5) -0.0027(6)
C5 0.0686(9) 0.0751(10) 0.0351(6) 0.0047(7) 0.0039(6) 0.0052(6)

loop_
_atom_type_symbol
_atom_type_description
_atom_type_scat_dispersion_real
_atom_type_scat_dispersion_imag
_atom_type_scat_source
C C 0.0033 0.0016 'International Tables Vol C Tables 4.2.6.8 and 6.1.1.4'
H H 0.0000 0.0000 'International Tables Vol C Tables 4.2.6.8 and 6.1.1.4'
N N 0.0061 0.0033 'International Tables Vol C Tables 4.2.6.8 and 6.1.1.4'
O O 0.0106 0.0060 'International Tables Vol C Tables 4.2.6.8 and 6.1.1.4'
F F 0.0171 0.0103 'International Tables Vol C Tables 4.2.6.8 and 6.1.1.4'

loop_
_geom_angle_atom_site_label_1
_geom_angle_atom_site_label_2
_geom_angle_atom_site_label_3
_geom_angle
C12 O2 C15 118.76(10)
O2 C15 H15A 109.5
O2 C15 H15B 109.5
H15A C15 H15B 109.5
O2 C15 H15C 109.5
H15A C15 H15C 109.5
H15B C15 H15C 109.5
H1WA O1W H1WB 104.7(19)
C14 C9 C10 118.11(10)
C14 C9 C8 125.20(10)
C10 C9 C8 116.68(10)
C8 N2 N1 118.70(9)
C8 N2 H2 120.6
N1 N2 H2 120.6
O1 C8 N2 121.75(10)
O1 C8 C9 120.98(10)
N2 C8 C9 117.27(10)
C7 N1 N2 115.79(10)
C3 C2 C1 120.19(11)
C3 C2 H2A 119.9
C1 C2 H2A 119.9
O2 C12 C11 115.34(10)
O2 C12 C13 124.96(11)
C11 C12 C13 119.69(10)
C6 C1 C2 117.04(11)
C6 C1 C7 120.95(11)
C2 C1 C7 122.01(11)
C13 C14 C9 121.42(10)
C13 C14 H14 119.3
C9 C14 H14 119.3
C14 C13 C12 119.40(11)
C14 C13 H13 120.3
C12 C13 H13 120.3
C10 C11 C12 120.36(11)
C10 C11 H11 119.8
C12 C11 H11 119.8
C11 C10 C9 121.02(11)
C11 C10 H10 119.5
C9 C10 H10 119.5
N1 C7 C1 120.07(11)
N1 C7 H7 120.0
C1 C7 H7 120.0
F1 C3 C2 120.63(11)
F1 C3 C4 118.54(11)
C2 C3 C4 120.81(12)
F2 C4 C5 120.24(12)
F2 C4 C3 118.74(13)
C5 C4 C3 121.01(12)
F3 C6 C5 118.01(12)
F3 C6 C1 118.64(12)
C5 C6 C1 123.34(13)
C4 C5 C6 117.59(12)
C4 C5 H5 121.2
C6 C5 H5 121.2

loop_
_geom_bond_atom_site_label_1
_geom_bond_atom_site_label_2
_geom_bond_distance
O2 C12 1.3606(13)
O2 C15 1.4210(16)
C15 H15A 0.9600
C15 H15B 0.9600
C15 H15C 0.9600
O1W H1WA 0.84(2)
O1W H1WB 0.86(2)
C9 C14 1.3865(16)
C9 C10 1.3930(16)
C9 C8 1.4879(15)
N2 C8 1.3473(15)
N2 N1 1.3747(13)
N2 H2 0.8600
C8 O1 1.2318(14)
N1 C7 1.2720(15)
C2 C3 1.3668(16)
C2 C1 1.3936(17)
C2 H2A 0.9300
C12 C11 1.3860(17)
C12 C13 1.3863(16)
C1 C6 1.3846(17)
C1 C7 1.4605(15)
C14 C13 1.3861(15)
C14 H14 0.9300
C13 H13 0.9300
C11 C10 1.3713(17)
C11 H11 0.9300
F2 C4 1.3451(15)
C10 H10 0.9300
C7 H7 0.9300
F1 C3 1.3445(15)
C3 C4 1.3754(19)
F3 C6 1.3522(16)
C4 C5 1.363(2)
C6 C5 1.3794(18)
C5 H5 0.9300

loop_
_geom_hbond_atom_site_label_D
_geom_hbond_atom_site_label_H
_geom_hbond_atom_site_label_A
_geom_hbond_site_symmetry_A
_geom_hbond_distance_DH
_geom_hbond_distance_HA
_geom_hbond_distance_DA
_geom_hbond_angle_DHA
_geom_hbond_publ_flag
O1W H1WA O1 . 0.85(2) 2.05(2) 2.8376(13) 154(2) yes
O1W H1WA N1 . 0.85(2) 2.61(2) 3.2777(14) 137(2) yes
N2 H2 O1W 1_455 0.86 2.12 2.8681(14) 145 yes
O1W H1WB O1 2_746 0.86(2) 2.01(2) 2.8635(16) 170(2) yes
C5 H5 O2 1_546 0.93 2.49 3.4128(15) 172 yes
C7 H7 O1W 1_455 0.93 2.54 3.2191(15) 130 yes

loop_
_geom_torsion_atom_site_label_1
_geom_torsion_atom_site_label_2
_geom_torsion_atom_site_label_3
_geom_torsion_atom_site_label_4
_geom_torsion
N1 N2 C8 O1 -0.19(18)
N1 N2 C8 C9 -179.31(9)
C14 C9 C8 O1 -174.51(12)
C10 C9 C8 O1 4.38(17)
C14 C9 C8 N2 4.62(18)
C10 C9 C8 N2 -176.49(11)
C8 N2 N1 C7 174.47(11)
C15 O2 C12 C11 -179.01(12)
C15 O2 C12 C13 1.29(19)
C3 C2 C1 C6 0.47(18)
C3 C2 C1 C7 -178.52(11)
C10 C9 C14 C13 -0.51(18)
C8 C9 C14 C13 178.37(11)
C9 C14 C13 C12 0.39(19)
O2 C12 C13 C14 179.90(11)
C11 C12 C13 C14 0.21(19)
O2 C12 C11 C10 179.60(11)
C13 C12 C11 C10 -0.68(19)
C12 C11 C10 C9 0.6(2)
C14 C9 C10 C11 0.03(18)
C8 C9 C10 C11 -178.94(11)
N2 N1 C7 C1 178.74(9)
C6 C1 C7 N1 174.55(12)
C2 C1 C7 N1 -6.50(18)
C1 C2 C3 F1 179.14(11)
C1 C2 C3 C4 0.5(2)
F1 C3 C4 F2 -0.2(2)
C2 C3 C4 F2 178.51(12)
F1 C3 C4 C5 -179.57(13)
C2 C3 C4 C5 -0.9(2)
C2 C1 C6 F3 178.65(12)
C7 C1 C6 F3 -2.35(19)
C2 C1 C6 C5 -1.1(2)
C7 C1 C6 C5 177.93(13)
F2 C4 C5 C6 -179.08(14)
C3 C4 C5 C6 0.3(2)
F3 C6 C5 C4 -179.02(13)
C1 C6 C5 C4 0.7(2)

_cod_database_fobs_code 1543369
